data_4311054
loop_
_publ_author_name
'Andrew R. Chadeayne'
'Peter T. Wolczanski'
'Emil B. Lobkovsky'

_publ_section_title
;
 The Course of (R2R'SiO)3TaCl2 (R =tBu, R' = H, Me, Ph,tBu (silox); R
 =iPr, R' =tBu,iPr) Reduction Is Dependent on Siloxide Size
;
_journal_name_full 'Inorganic Chemistry'
_journal_page_first 3421
_journal_page_last 3432
_journal_paper_doi 10.1021/ic035407u
_journal_volume 43
_journal_year 2004
_chemical_formula_sum 'C54 H126 O6 Si6 Ta2'
_chemical_formula_weight 1401.99
_chemical_name_systematic
;
 ?
;
_space_group_IT_number 2
_symmetry_cell_setting triclinic
_symmetry_space_group_name_Hall '-P 1'
_symmetry_space_group_name_H-M 'P -1'
_atom_sites_solution_hydrogens geom
_atom_sites_solution_primary direct
_atom_sites_solution_secondary difmap
_audit_creation_method SHELXL-97
_cell_angle_alpha 82.096(3)
_cell_angle_beta 74.402(3)
_cell_angle_gamma 64.714(3)
_cell_formula_units_Z 2
_cell_length_a 12.9177(16)
_cell_length_b 13.4760(17)
_cell_length_c 23.148(3)
_cell_measurement_temperature 173(2)
_cell_volume 3508.1(8)
_computing_cell_refinement 'Bruker SAINT'
_computing_data_collection 'Bruker SMART'
_computing_data_reduction 'Bruker SAINT'
_computing_molecular_graphics 'Bruker SHELXTL'
_computing_publication_material 'Bruker SHELXTL'
_computing_structure_refinement 'SHELXL-97 (Sheldrick, 1997)'
_computing_structure_solution 'SHELXS-97 (Sheldrick, 1990)'
_diffrn_ambient_temperature 173(2)
_diffrn_measured_fraction_theta_full 0.566
_diffrn_measured_fraction_theta_max 0.566
_diffrn_measurement_device_type 'Bruker 1K CCD area detector'
_diffrn_measurement_method '0.3 deg. omega scans'
_diffrn_radiation_monochromator graphite
_diffrn_radiation_source 'fine-focus sealed tube'
_diffrn_radiation_type MoK\a
_diffrn_radiation_wavelength 0.71073
_diffrn_reflns_av_R_equivalents 0.0464
_diffrn_reflns_av_sigmaI/netI 0.0792
_diffrn_reflns_limit_h_max 17
_diffrn_reflns_limit_h_min -17
_diffrn_reflns_limit_k_max 17
_diffrn_reflns_limit_k_min -13
_diffrn_reflns_limit_l_max 30
_diffrn_reflns_limit_l_min -30
_diffrn_reflns_number 20108
_diffrn_reflns_theta_full 28.28
_diffrn_reflns_theta_max 28.28
_diffrn_reflns_theta_min 20.82
_exptl_absorpt_coefficient_mu 3.258
_exptl_absorpt_correction_T_max 0.6407
_exptl_absorpt_correction_T_min 0.3556
_exptl_absorpt_correction_type SADABS
_exptl_crystal_colour black
_exptl_crystal_density_diffrn 1.327
_exptl_crystal_density_meas 0
_exptl_crystal_density_method 'not measured'
_exptl_crystal_description block
_exptl_crystal_F_000 1456
_exptl_crystal_size_max 0.40
_exptl_crystal_size_mid 0.20
_exptl_crystal_size_min 0.15
_refine_diff_density_max 1.385
_refine_diff_density_min -3.195
_refine_diff_density_rms 0.104
_refine_ls_extinction_method none
_refine_ls_goodness_of_fit_ref 1.146
_refine_ls_hydrogen_treatment riding
_refine_ls_matrix_type full
_refine_ls_number_parameters 613
_refine_ls_number_reflns 9853
_refine_ls_number_restraints 0
_refine_ls_restrained_S_all 1.146
_refine_ls_R_factor_all 0.0829
_refine_ls_R_factor_gt 0.0577
_refine_ls_shift/su_max 0.064
_refine_ls_shift/su_mean 0.003
_refine_ls_structure_factor_coef Fsqd
_refine_ls_weighting_details 'calc w=1/[\s^2^(Fo^2^)+(0.1000P)^2^+0.0000P] where P=(Fo^2^+2Fc^2^)/3'
_refine_ls_weighting_scheme calc
_refine_ls_wR_factor_gt 0.1570
_refine_ls_wR_factor_ref 0.1689
_reflns_number_gt 7526
_reflns_number_total 9853
_reflns_threshold_expression >2sigma(I)
_cod_data_source_file ic035407usi20031208_122003.cif
_cod_data_source_block '[{(t-Bu)2MeSiO}3Ta](mu-H)2(4-Me)'
_cod_depositor_comments
;
The following automatic conversions were performed:
'_symmetry_cell_setting' value 'Triclinic' changed to 'triclinic'
according to '/home/saulius/struct/CIF-dictionaries/cif_core.dic'
dictionary named 'cif_core.dic' version 2.4.1 from 2010-06-29.

Automatic conversion script
Id: cif_fix_enum 1527 2010-12-29 10:47:43Z saulius 
;
_cod_original_cell_volume 3508.2(8)
_cod_database_code 4311054

loop_
_symmetry_equiv_pos_as_xyz
'x, y, z'
'-x, -y, -z'

loop_
_atom_site_label
_atom_site_type_symbol
_atom_site_fract_x
_atom_site_fract_y
_atom_site_fract_z
_atom_site_U_iso_or_equiv
_atom_site_adp_type
_atom_site_occupancy
_atom_site_symmetry_multiplicity
_atom_site_calc_flag
_atom_site_refinement_flags
_atom_site_disorder_assembly
_atom_site_disorder_group
Ta1 Ta 0.81697(2) 0.46794(3) 0.736979(13) 0.0138(2) Uani 1 1 d . . .
Ta2 Ta 0.99941(2) 0.26726(3) 0.766374(13) 0.0139(2) Uani 1 1 d . . .
Si1 Si 0.6182(2) 0.6123(2) 0.86707(11) 0.0186(5) Uani 1 1 d . . .
Si2 Si 0.9358(2) 0.6383(2) 0.63797(11) 0.0199(5) Uani 1 1 d . . .
Si3 Si 0.6382(2) 0.4293(3) 0.65529(11) 0.0202(5) Uani 1 1 d . . .
Si4 Si 1.2288(2) 0.1503(2) 0.63808(11) 0.0204(5) Uani 1 1 d . . .
Si5 Si 1.1108(2) 0.3002(2) 0.88343(11) 0.0181(5) Uani 1 1 d . . .
Si6 Si 0.8956(2) 0.0590(2) 0.82769(11) 0.0189(5) Uani 1 1 d . . .
O1 O 0.7127(7) 0.5491(7) 0.8053(3) 0.0260(14) Uani 1 1 d . . .
O2 O 0.8770(7) 0.5682(8) 0.6913(4) 0.0274(14) Uani 1 1 d . . .
O3 O 0.7199(6) 0.4538(7) 0.6907(3) 0.0234(13) Uani 1 1 d . . .
O4 O 1.1268(6) 0.2037(8) 0.6991(4) 0.0281(15) Uani 1 1 d . . .
O5 O 1.0706(7) 0.2880(8) 0.8239(4) 0.0298(16) Uani 1 1 d . . .
O6 O 0.9536(7) 0.1494(7) 0.8012(3) 0.0246(13) Uani 1 1 d . . .
C1 C 0.6757(10) 0.5367(11) 0.9331(5) 0.032(2) Uani 1 1 d . . .
H1A H 0.6964 0.4582 0.9303 0.048 Uiso 1 1 calc R . .
H1B H 0.6151 0.5646 0.9700 0.048 Uiso 1 1 calc R . .
H1C H 0.7458 0.5472 0.9339 0.048 Uiso 1 1 calc R . .
C2 C 0.6138(9) 0.7570(10) 0.8637(5) 0.0254(18) Uani 1 1 d . . .
C3 C 0.7390(12) 0.7456(11) 0.8473(7) 0.039(3) Uani 1 1 d . . .
H3A H 0.7399 0.8182 0.8460 0.058 Uiso 1 1 calc R . .
H3B H 0.7784 0.7126 0.8078 0.058 Uiso 1 1 calc R . .
H3C H 0.7803 0.6986 0.8774 0.058 Uiso 1 1 calc R . .
C4 C 0.5519(14) 0.8137(14) 0.9245(7) 0.044(3) Uani 1 1 d . . .
H4A H 0.6007 0.7769 0.9534 0.066 Uiso 1 1 calc R . .
H4B H 0.4753 0.8094 0.9393 0.066 Uiso 1 1 calc R . .
H4C H 0.5403 0.8909 0.9195 0.066 Uiso 1 1 calc R . .
C5 C 0.5512(15) 0.8294(15) 0.8148(7) 0.043(3) Uani 1 1 d . . .
H5A H 0.5816 0.8858 0.7998 0.065 Uiso 1 1 calc R . .
H5B H 0.4662 0.8647 0.8320 0.065 Uiso 1 1 calc R . .
H5C H 0.5662 0.7834 0.7816 0.065 Uiso 1 1 calc R . .
C6 C 0.4728(8) 0.6042(9) 0.8709(5) 0.0264(19) Uani 1 1 d . . .
C7 C 0.3733(10) 0.6727(13) 0.9227(7) 0.039(3) Uani 1 1 d . . .
H7A H 0.3024 0.6604 0.9260 0.059 Uiso 1 1 calc R . .
H7B H 0.3559 0.7508 0.9144 0.059 Uiso 1 1 calc R . .
H7C H 0.3988 0.6502 0.9605 0.059 Uiso 1 1 calc R . .
C8 C 0.4313(10) 0.6463(16) 0.8112(6) 0.041(3) Uani 1 1 d . . .
H8A H 0.3467 0.6652 0.8188 0.061 Uiso 1 1 calc R . .
H8B H 0.4745 0.5886 0.7814 0.061 Uiso 1 1 calc R . .
H8C H 0.4465 0.7115 0.7959 0.061 Uiso 1 1 calc R . .
C9 C 0.4935(13) 0.4829(11) 0.8803(10) 0.048(4) Uani 1 1 d . . .
H9A H 0.4961 0.4606 0.9222 0.071 Uiso 1 1 calc R . .
H9B H 0.5685 0.4381 0.8539 0.071 Uiso 1 1 calc R . .
H9C H 0.4293 0.4726 0.8709 0.071 Uiso 1 1 calc R . .
C10 C 0.9824(11) 0.5646(11) 0.5670(5) 0.032(2) Uani 1 1 d . . .
H10A H 0.9852 0.4904 0.5762 0.048 Uiso 1 1 calc R . .
H10B H 1.0607 0.5599 0.5452 0.048 Uiso 1 1 calc R . .
H10C H 0.9259 0.6046 0.5421 0.048 Uiso 1 1 calc R . .
C11 C 1.0707(8) 0.6329(9) 0.6592(5) 0.0232(17) Uani 1 1 d . . .
C12 C 1.1628(9) 0.5129(10) 0.6543(6) 0.032(2) Uani 1 1 d . . .
H12A H 1.2282 0.5054 0.6709 0.048 Uiso 1 1 calc R . .
H12B H 1.1926 0.4926 0.6121 0.048 Uiso 1 1 calc R . .
H12C H 1.1262 0.4645 0.6769 0.048 Uiso 1 1 calc R . .
C13 C 1.1239(10) 0.7082(12) 0.6179(7) 0.038(3) Uani 1 1 d . . .
H13A H 1.0690 0.7851 0.6249 0.057 Uiso 1 1 calc R . .
H13B H 1.1376 0.6915 0.5759 0.057 Uiso 1 1 calc R . .
H13C H 1.1987 0.6956 0.6266 0.057 Uiso 1 1 calc R . .
C14 C 1.0399(11) 0.6689(12) 0.7235(6) 0.035(2) Uani 1 1 d . . .
H14A H 1.1123 0.6557 0.7353 0.053 Uiso 1 1 calc R . .
H14B H 0.9997 0.6267 0.7504 0.053 Uiso 1 1 calc R . .
H14C H 0.9880 0.7473 0.7262 0.053 Uiso 1 1 calc R . .
C15 C 0.8249(9) 0.7834(9) 0.6269(5) 0.0245(17) Uani 1 1 d . . .
C16 C 0.863(2) 0.8347(14) 0.5660(7) 0.049(4) Uani 1 1 d . . .
H16A H 0.8900 0.7816 0.5344 0.073 Uiso 1 1 calc R . .
H16B H 0.9265 0.8550 0.5669 0.073 Uiso 1 1 calc R . .
H16C H 0.7954 0.9004 0.5577 0.073 Uiso 1 1 calc R . .
C17 C 0.7988(12) 0.8632(13) 0.6765(6) 0.036(2) Uani 1 1 d . . .
H17A H 0.8613 0.8897 0.6682 0.054 Uiso 1 1 calc R . .
H17B H 0.7956 0.8246 0.7156 0.054 Uiso 1 1 calc R . .
H17C H 0.7230 0.9257 0.6769 0.054 Uiso 1 1 calc R . .
C18 C 0.7060(11) 0.774(2) 0.6286(11) 0.062(6) Uani 1 1 d . . .
H18A H 0.6394 0.8354 0.6511 0.093 Uiso 1 1 calc R . .
H18B H 0.7075 0.7046 0.6483 0.093 Uiso 1 1 calc R . .
H18C H 0.6973 0.7772 0.5876 0.093 Uiso 1 1 calc R . .
C19 C 0.5182(10) 0.4023(12) 0.7132(5) 0.032(2) Uani 1 1 d . . .
H19A H 0.5534 0.3437 0.7411 0.047 Uiso 1 1 calc R . .
H19B H 0.4740 0.3799 0.6931 0.047 Uiso 1 1 calc R . .
H19C H 0.4647 0.4694 0.7353 0.047 Uiso 1 1 calc R . .
C20 C 0.7374(8) 0.3014(9) 0.6093(4) 0.0236(17) Uani 1 1 d . . .
C21 C 0.6777(13) 0.2830(15) 0.5640(7) 0.042(3) Uani 1 1 d . . .
H21A H 0.7312 0.2158 0.5420 0.062 Uiso 1 1 calc R . .
H21B H 0.6595 0.3457 0.5356 0.062 Uiso 1 1 calc R . .
H21C H 0.6047 0.2759 0.5858 0.062 Uiso 1 1 calc R . .
C22 C 0.7665(12) 0.2028(12) 0.6546(6) 0.035(2) Uani 1 1 d . . .
H22A H 0.8155 0.1347 0.6326 0.053 Uiso 1 1 calc R . .
H22B H 0.6933 0.1989 0.6787 0.053 Uiso 1 1 calc R . .
H22C H 0.8092 0.2125 0.6810 0.053 Uiso 1 1 calc R . .
C23 C 0.8536(10) 0.3102(13) 0.5743(6) 0.037(3) Uani 1 1 d . . .
H23A H 0.8827 0.3380 0.6007 0.055 Uiso 1 1 calc R . .
H23B H 0.8393 0.3606 0.5397 0.055 Uiso 1 1 calc R . .
H23C H 0.9125 0.2375 0.5604 0.055 Uiso 1 1 calc R . .
C24 C 0.5648(9) 0.5552(10) 0.6086(5) 0.0263(19) Uani 1 1 d . . .
C25 C 0.4670(11) 0.5425(18) 0.5863(7) 0.046(4) Uani 1 1 d . . .
H25A H 0.4075 0.5346 0.6209 0.069 Uiso 1 1 calc R . .
H25B H 0.5025 0.4773 0.5616 0.069 Uiso 1 1 calc R . .
H25C H 0.4297 0.6077 0.5623 0.069 Uiso 1 1 calc R . .
C26 C 0.6504(13) 0.5774(14) 0.5531(6) 0.042(3) Uani 1 1 d . . .
H26A H 0.6085 0.6472 0.5337 0.063 Uiso 1 1 calc R . .
H26B H 0.6819 0.5179 0.5248 0.063 Uiso 1 1 calc R . .
H26C H 0.7154 0.5811 0.5656 0.063 Uiso 1 1 calc R . .
C27 C 0.5020(12) 0.6572(15) 0.6483(7) 0.045(3) Uani 1 1 d . . .
H27A H 0.5585 0.6639 0.6668 0.068 Uiso 1 1 calc R . .
H27B H 0.4376 0.6494 0.6796 0.068 Uiso 1 1 calc R . .
H27C H 0.4703 0.7231 0.6235 0.068 Uiso 1 1 calc R . .
C28 C 1.1981(11) 0.2508(11) 0.5744(5) 0.034(2) Uani 1 1 d . . .
H28A H 1.1132 0.2847 0.5767 0.051 Uiso 1 1 calc R . .
H28B H 1.2399 0.2128 0.5363 0.051 Uiso 1 1 calc R . .
H28C H 1.2250 0.3078 0.5765 0.051 Uiso 1 1 calc R . .
C29 C 1.2143(10) 0.0218(10) 0.6221(5) 0.0268(18) Uani 1 1 d . . .
C30 C 1.0997(14) 0.0559(14) 0.6036(8) 0.043(3) Uani 1 1 d . . .
H30A H 1.0982 0.1054 0.5684 0.064 Uiso 1 1 calc R . .
H30B H 1.0335 0.0938 0.6367 0.064 Uiso 1 1 calc R . .
H30C H 1.0931 -0.0093 0.5939 0.064 Uiso 1 1 calc R . .
C31 C 1.2149(17) -0.0548(15) 0.6770(6) 0.044(3) Uani 1 1 d . . .
H31A H 1.1644 -0.0118 0.7126 0.065 Uiso 1 1 calc R . .
H31B H 1.2956 -0.0941 0.6824 0.065 Uiso 1 1 calc R . .
H31C H 1.1853 -0.1078 0.6714 0.065 Uiso 1 1 calc R . .
C32 C 1.3140(15) -0.0427(13) 0.5701(6) 0.044(3) Uani 1 1 d . . .
H32A H 1.2867 -0.0840 0.5506 0.066 Uiso 1 1 calc R . .
H32B H 1.3819 -0.0938 0.5857 0.066 Uiso 1 1 calc R . .
H32C H 1.3370 0.0085 0.5409 0.066 Uiso 1 1 calc R . .
C33 C 1.3799(9) 0.1259(11) 0.6509(5) 0.030(2) Uani 1 1 d . . .
C34 C 1.4205(11) 0.0298(16) 0.6974(7) 0.045(3) Uani 1 1 d . . .
H34A H 1.4908 0.0270 0.7074 0.068 Uiso 1 1 calc R . .
H34B H 1.4390 -0.0399 0.6800 0.068 Uiso 1 1 calc R . .
H34C H 1.3572 0.0421 0.7339 0.068 Uiso 1 1 calc R . .
C35 C 1.4739(11) 0.1035(15) 0.5923(8) 0.044(3) Uani 1 1 d . . .
H35A H 1.4408 0.1536 0.5606 0.065 Uiso 1 1 calc R . .
H35B H 1.5006 0.0275 0.5810 0.065 Uiso 1 1 calc R . .
H35C H 1.5407 0.1151 0.5975 0.065 Uiso 1 1 calc R . .
C36 C 1.3613(11) 0.2356(12) 0.6765(9) 0.042(3) Uani 1 1 d . . .
H36A H 1.3197 0.2401 0.7189 0.063 Uiso 1 1 calc R . .
H36B H 1.3145 0.2981 0.6540 0.063 Uiso 1 1 calc R . .
H36C H 1.4380 0.2372 0.6727 0.063 Uiso 1 1 calc R . .
C37 C 0.9890(9) 0.3013(11) 0.9494(5) 0.030(2) Uani 1 1 d . . .
H37A H 0.9147 0.3609 0.9439 0.045 Uiso 1 1 calc R . .
H37B H 1.0063 0.3128 0.9860 0.045 Uiso 1 1 calc R . .
H37C H 0.9822 0.2310 0.9527 0.045 Uiso 1 1 calc R . .
C38 C 1.2519(8) 0.1747(10) 0.8922(5) 0.0242(18) Uani 1 1 d . . .
C39 C 1.2436(10) 0.0746(10) 0.8780(9) 0.041(3) Uani 1 1 d . . .
H39A H 1.2924 0.0109 0.8991 0.062 Uiso 1 1 calc R . .
H39B H 1.2714 0.0633 0.8347 0.062 Uiso 1 1 calc R . .
H39C H 1.1615 0.0835 0.8909 0.062 Uiso 1 1 calc R . .
C40 C 1.3641(9) 0.1793(14) 0.8497(6) 0.039(3) Uani 1 1 d . . .
H40A H 1.4335 0.1187 0.8598 0.058 Uiso 1 1 calc R . .
H40B H 1.3670 0.2493 0.8539 0.058 Uiso 1 1 calc R . .
H40C H 1.3633 0.1727 0.8082 0.058 Uiso 1 1 calc R . .
C41 C 1.2647(18) 0.166(2) 0.9572(8) 0.060(5) Uani 1 1 d . . .
H41A H 1.1974 0.1562 0.9848 0.089 Uiso 1 1 calc R . .
H41B H 1.2669 0.2340 0.9667 0.089 Uiso 1 1 calc R . .
H41C H 1.3378 0.1037 0.9614 0.089 Uiso 1 1 calc R . .
C42 C 1.1242(8) 0.4362(10) 0.8766(5) 0.0248(17) Uani 1 1 d . . .
C43 C 1.2050(11) 0.4513(11) 0.8166(6) 0.035(2) Uani 1 1 d . . .
H43A H 1.1782 0.4401 0.7832 0.053 Uiso 1 1 calc R . .
H43B H 1.2861 0.3977 0.8149 0.053 Uiso 1 1 calc R . .
H43C H 1.2019 0.5257 0.8136 0.053 Uiso 1 1 calc R . .
C44 C 1.1708(13) 0.4532(15) 0.9285(7) 0.042(3) Uani 1 1 d . . .
H44A H 1.1627 0.5292 0.9269 0.063 Uiso 1 1 calc R . .
H44B H 1.2540 0.4030 0.9239 0.063 Uiso 1 1 calc R . .
H44C H 1.1250 0.4381 0.9671 0.063 Uiso 1 1 calc R . .
C45 C 0.9982(11) 0.5285(9) 0.8792(6) 0.032(2) Uani 1 1 d . . .
H45A H 1.0018 0.6004 0.8746 0.049 Uiso 1 1 calc R . .
H45B H 0.9457 0.5236 0.9178 0.049 Uiso 1 1 calc R . .
H45C H 0.9679 0.5193 0.8466 0.049 Uiso 1 1 calc R . .
C46 C 0.8900(10) -0.0054(10) 0.7626(4) 0.0266(18) Uani 1 1 d . . .
H46A H 0.8528 0.0522 0.7347 0.040 Uiso 1 1 calc R . .
H46B H 0.8440 -0.0496 0.7771 0.040 Uiso 1 1 calc R . .
H46C H 0.9702 -0.0525 0.7419 0.040 Uiso 1 1 calc R . .
C47 C 0.9968(9) -0.0592(9) 0.8705(4) 0.0229(16) Uani 1 1 d . . .
C48 C 0.9636(13) -0.1572(11) 0.8798(5) 0.035(2) Uani 1 1 d . . .
H48A H 1.0169 -0.2167 0.9011 0.053 Uiso 1 1 calc R . .
H48B H 0.9703 -0.1826 0.8408 0.053 Uiso 1 1 calc R . .
H48C H 0.8824 -0.1352 0.9036 0.053 Uiso 1 1 calc R . .
C49 C 1.1250(11) -0.0959(12) 0.8334(5) 0.035(2) Uani 1 1 d . . .
H49A H 1.1423 -0.0313 0.8198 0.052 Uiso 1 1 calc R . .
H49B H 1.1357 -0.1361 0.7986 0.052 Uiso 1 1 calc R . .
H49C H 1.1787 -0.1438 0.8584 0.052 Uiso 1 1 calc R . .
C50 C 0.9888(11) -0.0219(12) 0.9321(5) 0.032(2) Uani 1 1 d . . .
H50A H 0.9101 -0.0068 0.9578 0.048 Uiso 1 1 calc R . .
H50B H 1.0032 0.0449 0.9269 0.048 Uiso 1 1 calc R . .
H50C H 1.0480 -0.0800 0.9509 0.048 Uiso 1 1 calc R . .
C51 C 0.7381(8) 0.1385(9) 0.8725(5) 0.0242(17) Uani 1 1 d . . .
C52 C 0.6649(9) 0.2037(10) 0.8281(5) 0.0296(19) Uani 1 1 d . . .
H52A H 0.5835 0.2452 0.8497 0.044 Uiso 1 1 calc R . .
H52B H 0.6662 0.1534 0.8008 0.044 Uiso 1 1 calc R . .
H52C H 0.6975 0.2546 0.8049 0.044 Uiso 1 1 calc R . .
C53 C 0.6835(11) 0.0604(12) 0.9090(7) 0.039(3) Uani 1 1 d . . .
H53A H 0.7248 0.0229 0.9408 0.058 Uiso 1 1 calc R . .
H53B H 0.6909 0.0060 0.8824 0.058 Uiso 1 1 calc R . .
H53C H 0.6000 0.1029 0.9270 0.058 Uiso 1 1 calc R . .
C54 C 0.7367(11) 0.2155(11) 0.9166(5) 0.034(2) Uani 1 1 d . . .
H54A H 0.7681 0.2677 0.8941 0.051 Uiso 1 1 calc R . .
H54B H 0.7854 0.1720 0.9446 0.051 Uiso 1 1 calc R . .
H54C H 0.6556 0.2557 0.9390 0.051 Uiso 1 1 calc R . .

loop_
_atom_site_aniso_label
_atom_site_aniso_U_11
_atom_site_aniso_U_22
_atom_site_aniso_U_33
_atom_site_aniso_U_23
_atom_site_aniso_U_13
_atom_site_aniso_U_12
Ta1 0.0111(2) 0.0146(3) 0.0154(2) -0.00127(10) -0.00215(10) -0.00510(14)
Ta2 0.0131(2) 0.0132(3) 0.0156(2) -0.00133(10) -0.00311(10) -0.00541(14)
Si1 0.0153(9) 0.0168(11) 0.0185(9) -0.0037(8) -0.0013(7) -0.0023(8)
Si2 0.0206(10) 0.0206(12) 0.0207(10) -0.0025(8) -0.0009(7) -0.0122(9)
Si3 0.0168(9) 0.0283(14) 0.0199(9) 0.0005(9) -0.0053(7) -0.0131(9)
Si4 0.0158(9) 0.0198(12) 0.0209(10) -0.0025(8) -0.0008(7) -0.0043(8)
Si5 0.0164(9) 0.0208(12) 0.0200(10) -0.0021(8) -0.0061(7) -0.0089(8)
Si6 0.0256(10) 0.0167(11) 0.0186(9) 0.0001(8) -0.0049(8) -0.0127(9)
O1 0.023(3) 0.027(4) 0.023(3) -0.006(3) 0.002(2) -0.008(3)
O2 0.026(3) 0.031(4) 0.028(3) 0.002(3) -0.001(2) -0.018(3)
O3 0.020(3) 0.032(4) 0.026(3) -0.002(3) -0.010(2) -0.015(3)
O4 0.019(3) 0.027(4) 0.028(3) -0.010(3) 0.001(2) -0.001(3)
O5 0.030(3) 0.033(4) 0.038(4) -0.008(3) -0.015(3) -0.018(3)
O6 0.030(3) 0.020(3) 0.023(3) 0.000(2) -0.002(2) -0.012(3)
C1 0.028(4) 0.031(6) 0.026(4) -0.002(4) -0.007(3) 0.000(4)
C2 0.022(4) 0.024(5) 0.029(4) -0.005(3) -0.004(3) -0.009(3)
C3 0.037(5) 0.021(5) 0.053(7) -0.014(5) 0.002(5) -0.011(4)
C4 0.048(6) 0.038(7) 0.043(6) -0.020(5) 0.006(5) -0.020(6)
C5 0.051(7) 0.048(8) 0.037(6) 0.015(5) -0.018(5) -0.027(6)
C6 0.018(3) 0.019(5) 0.031(4) -0.006(3) 0.000(3) 0.001(3)
C7 0.021(4) 0.040(7) 0.042(6) -0.017(5) 0.011(4) -0.004(4)
C8 0.025(4) 0.063(10) 0.032(5) -0.011(5) -0.003(4) -0.016(5)
C9 0.042(6) 0.012(5) 0.087(11) -0.004(5) -0.003(6) -0.017(5)
C10 0.038(5) 0.035(6) 0.024(4) -0.011(4) 0.006(3) -0.019(5)
C11 0.023(4) 0.016(4) 0.032(4) 0.002(3) -0.007(3) -0.009(3)
C12 0.024(4) 0.022(5) 0.043(5) -0.005(4) 0.000(4) -0.006(4)
C13 0.028(4) 0.033(6) 0.054(7) 0.006(5) -0.005(4) -0.019(4)
C14 0.037(5) 0.034(6) 0.037(5) -0.006(4) -0.016(4) -0.011(5)
C15 0.028(4) 0.016(4) 0.031(4) 0.001(3) -0.016(3) -0.006(3)
C16 0.077(10) 0.036(7) 0.037(6) 0.015(5) -0.031(6) -0.020(7)
C17 0.044(6) 0.035(6) 0.029(5) -0.007(4) -0.008(4) -0.015(5)
C18 0.019(5) 0.082(15) 0.083(12) -0.046(11) -0.006(5) -0.010(6)
C19 0.031(4) 0.047(7) 0.023(4) -0.004(4) 0.000(3) -0.026(5)
C20 0.023(4) 0.023(5) 0.024(4) -0.003(3) -0.003(3) -0.009(3)
C21 0.044(6) 0.046(8) 0.040(6) -0.014(5) -0.016(5) -0.016(6)
C22 0.043(5) 0.031(6) 0.031(5) 0.000(4) -0.009(4) -0.015(5)
C23 0.023(4) 0.041(7) 0.034(5) -0.005(4) 0.004(3) -0.007(4)
C24 0.021(4) 0.023(5) 0.031(4) 0.005(4) -0.010(3) -0.006(3)
C25 0.028(5) 0.067(11) 0.039(6) 0.007(6) -0.018(4) -0.012(6)
C26 0.043(6) 0.040(7) 0.034(5) 0.009(5) 0.002(4) -0.017(5)
C27 0.034(5) 0.043(8) 0.038(6) -0.003(5) -0.003(4) 0.002(5)
C28 0.038(5) 0.030(6) 0.027(4) 0.002(4) -0.006(4) -0.008(4)
C29 0.028(4) 0.021(5) 0.028(4) -0.002(3) -0.006(3) -0.006(4)
C30 0.043(6) 0.038(7) 0.054(7) -0.004(5) -0.026(5) -0.015(5)
C31 0.065(8) 0.045(8) 0.028(5) 0.004(5) -0.015(5) -0.027(7)
C32 0.053(7) 0.032(6) 0.033(5) -0.013(5) 0.004(5) -0.009(6)
C33 0.021(4) 0.033(6) 0.033(5) -0.007(4) 0.000(3) -0.010(4)
C34 0.023(4) 0.053(9) 0.050(7) -0.009(6) -0.013(4) -0.002(5)
C35 0.023(4) 0.046(8) 0.050(7) -0.012(6) 0.011(4) -0.012(5)
C36 0.031(5) 0.028(6) 0.080(10) -0.005(6) -0.023(5) -0.016(5)
C37 0.022(4) 0.029(5) 0.034(5) -0.006(4) 0.003(3) -0.011(4)
C38 0.018(3) 0.025(5) 0.028(4) 0.002(3) -0.008(3) -0.007(3)
C39 0.022(4) 0.009(4) 0.092(11) -0.014(5) -0.013(5) -0.002(4)
C40 0.019(4) 0.049(8) 0.043(6) 0.003(5) -0.003(4) -0.013(4)
C41 0.058(9) 0.062(12) 0.042(7) 0.018(7) -0.030(6) -0.003(8)
C42 0.022(4) 0.025(5) 0.030(4) -0.004(3) -0.003(3) -0.012(4)
C43 0.031(4) 0.029(6) 0.038(5) 0.000(4) -0.002(4) -0.010(4)
C44 0.043(6) 0.048(8) 0.044(6) -0.012(5) -0.011(5) -0.024(6)
C45 0.035(5) 0.013(4) 0.045(6) -0.005(4) -0.008(4) -0.006(4)
C46 0.035(4) 0.027(5) 0.025(4) -0.003(3) -0.010(3) -0.016(4)
C47 0.028(4) 0.020(4) 0.020(4) -0.004(3) -0.002(3) -0.011(3)
C48 0.055(6) 0.025(5) 0.030(5) 0.004(4) -0.013(4) -0.021(5)
C49 0.031(5) 0.038(7) 0.032(5) 0.000(4) -0.011(4) -0.010(4)
C50 0.043(5) 0.035(6) 0.024(4) -0.001(4) -0.013(4) -0.018(5)
C51 0.023(4) 0.022(5) 0.027(4) -0.003(3) -0.002(3) -0.010(3)
C52 0.026(4) 0.022(5) 0.036(5) 0.000(4) -0.010(3) -0.004(4)
C53 0.032(5) 0.026(6) 0.049(6) 0.002(5) 0.005(4) -0.013(4)
C54 0.040(5) 0.029(6) 0.027(4) -0.010(4) -0.002(4) -0.010(5)

loop_
_atom_type_symbol
_atom_type_description
_atom_type_scat_dispersion_real
_atom_type_scat_dispersion_imag
_atom_type_scat_source
C C 0.0033 0.0016 'International Tables Vol C Tables 4.2.6.8 and 6.1.1.4'
H H 0.0000 0.0000 'International Tables Vol C Tables 4.2.6.8 and 6.1.1.4'
O O 0.0106 0.0060 'International Tables Vol C Tables 4.2.6.8 and 6.1.1.4'
Si Si 0.0817 0.0704 'International Tables Vol C Tables 4.2.6.8 and 6.1.1.4'
Ta Ta -0.7052 6.5227 'International Tables Vol C Tables 4.2.6.8 and 6.1.1.4'

loop_
_geom_angle_atom_site_label_1
_geom_angle_atom_site_label_2
_geom_angle_atom_site_label_3
_geom_angle
_geom_angle_site_symmetry_1
_geom_angle_site_symmetry_3
_geom_angle_publ_flag
O1 Ta1 O2 102.9(4) . . ?
O1 Ta1 O3 106.5(3) . . ?
O2 Ta1 O3 104.5(4) . . ?
O1 Ta1 Ta2 113.0(3) . . ?
O2 Ta1 Ta2 112.5(3) . . ?
O3 Ta1 Ta2 116.1(3) . . ?
O4 Ta2 O5 105.0(4) . . ?
O4 Ta2 O6 104.5(4) . . ?
O5 Ta2 O6 103.8(4) . . ?
O4 Ta2 Ta1 113.5(3) . . ?
O5 Ta2 Ta1 112.2(3) . . ?
O6 Ta2 Ta1 116.7(2) . . ?
O1 Si1 C1 108.3(5) . . ?
O1 Si1 C2 107.5(5) . . ?
C1 Si1 C2 108.4(6) . . ?
O1 Si1 C6 107.2(5) . . ?
C1 Si1 C6 109.0(6) . . ?
C2 Si1 C6 116.2(5) . . ?
O2 Si2 C10 106.7(5) . . ?
O2 Si2 C11 106.9(4) . . ?
C10 Si2 C11 109.6(5) . . ?
O2 Si2 C15 112.0(5) . . ?
C10 Si2 C15 107.9(6) . . ?
C11 Si2 C15 113.4(5) . . ?
O3 Si3 C19 108.4(4) . . ?
O3 Si3 C20 107.5(4) . . ?
C19 Si3 C20 109.6(6) . . ?
O3 Si3 C24 109.9(5) . . ?
C19 Si3 C24 107.7(5) . . ?
C20 Si3 C24 113.6(5) . . ?
O4 Si4 C28 108.6(5) . . ?
O4 Si4 C29 107.0(5) . . ?
C28 Si4 C29 108.7(6) . . ?
O4 Si4 C33 108.3(5) . . ?
C28 Si4 C33 108.7(6) . . ?
C29 Si4 C33 115.4(5) . . ?
O5 Si5 C37 106.0(5) . . ?
O5 Si5 C42 108.2(5) . . ?
C37 Si5 C42 109.7(5) . . ?
O5 Si5 C38 110.1(5) . . ?
C37 Si5 C38 108.3(5) . . ?
C42 Si5 C38 114.2(5) . . ?
O6 Si6 C46 108.3(5) . . ?
O6 Si6 C51 107.3(5) . . ?
C46 Si6 C51 109.0(5) . . ?
O6 Si6 C47 110.4(4) . . ?
C46 Si6 C47 105.8(5) . . ?
C51 Si6 C47 115.9(4) . . ?
Si1 O1 Ta1 175.6(6) . . ?
Si2 O2 Ta1 166.6(6) . . ?
Si3 O3 Ta1 173.8(6) . . ?
Si4 O4 Ta2 175.4(6) . . ?
Si5 O5 Ta2 168.3(6) . . ?
Si6 O6 Ta2 171.3(5) . . ?
C3 C2 C4 108.7(10) . . ?
C3 C2 C5 108.5(11) . . ?
C4 C2 C5 109.4(12) . . ?
C3 C2 Si1 107.4(8) . . ?
C4 C2 Si1 112.0(9) . . ?
C5 C2 Si1 110.9(9) . . ?
C9 C6 C7 110.2(11) . . ?
C9 C6 C8 107.9(13) . . ?
C7 C6 C8 107.9(9) . . ?
C9 C6 Si1 107.3(8) . . ?
C7 C6 Si1 111.7(9) . . ?
C8 C6 Si1 111.8(8) . . ?
C14 C11 C12 108.7(9) . . ?
C14 C11 C13 107.7(11) . . ?
C12 C11 C13 109.7(9) . . ?
C14 C11 Si2 111.0(7) . . ?
C12 C11 Si2 107.6(7) . . ?
C13 C11 Si2 112.0(8) . . ?
C16 C15 C17 108.0(11) . . ?
C16 C15 C18 108.1(14) . . ?
C17 C15 C18 107.7(10) . . ?
C16 C15 Si2 112.3(10) . . ?
C17 C15 Si2 114.1(7) . . ?
C18 C15 Si2 106.4(12) . . ?
C23 C20 C22 108.6(9) . . ?
C23 C20 C21 108.9(10) . . ?
C22 C20 C21 110.1(11) . . ?
C23 C20 Si3 110.0(8) . . ?
C22 C20 Si3 106.7(7) . . ?
C21 C20 Si3 112.4(8) . . ?
C27 C24 C26 108.9(12) . . ?
C27 C24 C25 106.5(11) . . ?
C26 C24 C25 107.8(11) . . ?
C27 C24 Si3 109.4(8) . . ?
C26 C24 Si3 113.9(8) . . ?
C25 C24 Si3 110.1(10) . . ?
C30 C29 C31 108.7(12) . . ?
C30 C29 C32 107.1(12) . . ?
C31 C29 C32 108.4(11) . . ?
C30 C29 Si4 109.0(9) . . ?
C31 C29 Si4 111.7(9) . . ?
C32 C29 Si4 111.8(9) . . ?
C35 C33 C34 110.0(11) . . ?
C35 C33 C36 108.7(12) . . ?
C34 C33 C36 109.3(12) . . ?
C35 C33 Si4 111.5(9) . . ?
C34 C33 Si4 111.7(9) . . ?
C36 C33 Si4 105.5(8) . . ?
C39 C38 C40 107.2(11) . . ?
C39 C38 C41 110.0(15) . . ?
C40 C38 C41 108.3(12) . . ?
C39 C38 Si5 108.8(7) . . ?
C40 C38 Si5 113.3(8) . . ?
C41 C38 Si5 109.3(10) . . ?
C43 C42 C45 107.5(9) . . ?
C43 C42 C44 107.8(10) . . ?
C45 C42 C44 108.5(10) . . ?
C43 C42 Si5 113.0(8) . . ?
C45 C42 Si5 107.0(7) . . ?
C44 C42 Si5 112.9(9) . . ?
C50 C47 C48 108.9(9) . . ?
C50 C47 C49 108.8(9) . . ?
C48 C47 C49 108.5(10) . . ?
C50 C47 Si6 110.9(8) . . ?
C48 C47 Si6 110.8(8) . . ?
C49 C47 Si6 108.9(7) . . ?
C54 C51 C52 110.7(10) . . ?
C54 C51 C53 108.3(10) . . ?
C52 C51 C53 108.2(10) . . ?
C54 C51 Si6 110.5(7) . . ?
C52 C51 Si6 107.5(7) . . ?
C53 C51 Si6 111.6(8) . . ?

loop_
_geom_bond_atom_site_label_1
_geom_bond_atom_site_label_2
_geom_bond_distance
_geom_bond_site_symmetry_2
_geom_bond_publ_flag
Ta1 O1 1.894(8) . ?
Ta1 O2 1.898(8) . ?
Ta1 O3 1.934(7) . ?
Ta1 Ta2 2.8710(5) . ?
Ta2 O4 1.910(8) . ?
Ta2 O5 1.917(8) . ?
Ta2 O6 1.929(8) . ?
Si1 O1 1.663(8) . ?
Si1 C1 1.861(11) . ?
Si1 C2 1.917(12) . ?
Si1 C6 1.906(11) . ?
Si2 O2 1.669(8) . ?
Si2 C10 1.859(11) . ?
Si2 C11 1.905(10) . ?
Si2 C15 1.900(11) . ?
Si3 O3 1.653(7) . ?
Si3 C19 1.887(11) . ?
Si3 C20 1.905(11) . ?
Si3 C24 1.903(11) . ?
Si4 O4 1.649(8) . ?
Si4 C28 1.864(12) . ?
Si4 C29 1.913(13) . ?
Si4 C33 1.935(11) . ?
Si5 O5 1.648(8) . ?
Si5 C37 1.870(11) . ?
Si5 C42 1.895(12) . ?
Si5 C38 1.922(11) . ?
Si6 O6 1.657(8) . ?
Si6 C46 1.870(11) . ?
Si6 C51 1.916(10) . ?
Si6 C47 1.926(11) . ?
C2 C3 1.502(15) . ?
C2 C4 1.540(16) . ?
C2 C5 1.551(16) . ?
C6 C9 1.533(16) . ?
C6 C7 1.551(13) . ?
C6 C8 1.562(16) . ?
C11 C14 1.524(15) . ?
C11 C12 1.541(14) . ?
C11 C13 1.547(15) . ?
C15 C16 1.534(18) . ?
C15 C17 1.552(16) . ?
C15 C18 1.583(17) . ?
C20 C23 1.548(14) . ?
C20 C22 1.552(16) . ?
C20 C21 1.558(15) . ?
C24 C27 1.54(2) . ?
C24 C26 1.541(15) . ?
C24 C25 1.565(17) . ?
C29 C30 1.514(15) . ?
C29 C31 1.523(17) . ?
C29 C32 1.536(15) . ?
C33 C35 1.523(15) . ?
C33 C34 1.57(2) . ?
C33 C36 1.567(19) . ?
C38 C39 1.484(16) . ?
C38 C40 1.537(14) . ?
C38 C41 1.542(18) . ?
C42 C43 1.544(14) . ?
C42 C45 1.562(14) . ?
C42 C44 1.561(16) . ?
C47 C50 1.539(13) . ?
C47 C48 1.526(16) . ?
C47 C49 1.542(15) . ?
C51 C54 1.543(15) . ?
C51 C52 1.514(14) . ?
C51 C53 1.545(15) . ?

loop_
_cod_related_entry_id
_cod_related_entry_database
_cod_related_entry_code
1 ChemSpider 30660887
